data_4121331
loop_
_publ_author_name
'Si-Wei Zhang'
'Michelle T. Harasimowicz'
'Melgardt M. de Villiers'
'Lian Yu'

_publ_contact_author_address
;
4119 Rennebohm Hall
777 Highland Avenue
Madison, WI 53705
;
_publ_contact_author_email lyu@pharmacy.wisc.edu
_publ_contact_author_name 'Lian Yu'
_publ_section_title
;
 Cocrystals of Nicotinamide and (R)-Mandelic Acid in Many Ratios with
 Anomalous Formation Properties
;
_journal_name_full 'Journal of the American Chemical Society'
_journal_page_first 18981
_journal_page_last 18989
_journal_paper_doi 10.1021/ja4103887
_journal_volume 135
_journal_year 2013
_chemical_absolute_configuration unk
_chemical_formula_moiety 'C8 H8 O3'
_chemical_formula_sum 'C8 H8 O3'
_chemical_formula_weight 152.14
_space_group_crystal_system monoclinic
_space_group_IT_number 4
_space_group_name_Hall 'P 2yb'
_space_group_name_H-M_alt 'P 1 21 1'
_symmetry_space_group_name_Hall 'P 2yb'
_symmetry_space_group_name_H-M 'P 1 21 1'
_atom_sites_solution_hydrogens mixed
_atom_sites_solution_primary direct
_audit_creation_date 2012-09-11
_audit_creation_method
;
  Olex2 1.2-alpha
  (compiled Sep  7 2012 17:37:03, GUI svn.r4339)
;
_cell_angle_alpha 90
_cell_angle_beta 103.08(2)
_cell_angle_gamma 90
_cell_formula_units_Z 4
_cell_length_a 8.377(4)
_cell_length_b 5.859(2)
_cell_length_c 15.047(5)
_cell_measurement_reflns_used 7114
_cell_measurement_temperature 100
_cell_measurement_theta_max 71.753
_cell_measurement_theta_min 3.015
_cell_volume 719.4(5)
_computing_cell_refinement 'SAINT+ Ver. 7.68A (Bruker-AXS, 2009)'
_computing_data_collection 'APEX2 Ver. 2012.14-3 (Bruker-AXS, 2012)'
_computing_data_reduction 'SAINT+ Ver. 7.68A'
_computing_molecular_graphics
;
O. V. Dolomanov, L. J. Bourhis, R. J. Gildea, J. A. K. Howard and H. Puschmann,
OLEX2: a complete structure solution, refinement and analysis program.
J. Appl. Cryst. (2009). 42, 339-341.
;
_computing_publication_material
;
O. V. Dolomanov, L. J. Bourhis, R. J. Gildea, J. A. K. Howard and H. Puschmann,
OLEX2: a complete structure solution, refinement and analysis program.
J. Appl. Cryst. (2009). 42, 339-341.
;
_computing_structure_refinement SHELXTL
_computing_structure_solution 'SHELXTL (Sheldrick, 2008-2012)'
_diffrn_ambient_temperature 100.0
_diffrn_detector_area_resol_mean 7.9
_diffrn_detector_type 'CCD area detector'
_diffrn_measured_fraction_theta_full 1.000
_diffrn_measured_fraction_theta_max 0.992
_diffrn_measurement_device 'three-circle diffractometer'
_diffrn_measurement_device_type 'Bruker SMART APEX2 area detector'
_diffrn_measurement_method '0.60\% \w and 0.6\% \f scans'
_diffrn_radiation_collimation '0.5 mm double-pinhole'
_diffrn_radiation_monochromator 'equatorially mounted graphite'
_diffrn_radiation_probe x-ray
_diffrn_radiation_type 'Cu K\a'
_diffrn_radiation_wavelength 1.54178
_diffrn_radiation_xray_symbol K-L~3~
_diffrn_reflns_av_R_equivalents 0.0204
_diffrn_reflns_Laue_measured_fraction_full 1.000
_diffrn_reflns_Laue_measured_fraction_max 0.992
_diffrn_reflns_limit_h_max 10
_diffrn_reflns_limit_h_min -10
_diffrn_reflns_limit_k_max 7
_diffrn_reflns_limit_k_min -7
_diffrn_reflns_limit_l_max 18
_diffrn_reflns_limit_l_min -18
_diffrn_reflns_number 15607
_diffrn_reflns_point_group_measured_fraction_full 0.993
_diffrn_reflns_point_group_measured_fraction_max 0.977
_diffrn_reflns_theta_full 67.679
_diffrn_reflns_theta_max 72.267
_diffrn_reflns_theta_min 3.015
_diffrn_source 'sealed x-ray tube'
_diffrn_source_type 'Siemens, K FFCU 2K 90'
_diffrn_standards_number 0
_exptl_absorpt_coefficient_mu 0.910
_exptl_absorpt_correction_T_max 0.9527
_exptl_absorpt_correction_T_min 0.8471
_exptl_absorpt_correction_type analytical
_exptl_absorpt_process_details
;
? was used for absorption correction.
wR2(int) was 0.0503 before and 0.0350 after correction.
The Ratio of minimum to maximum transmission is 0.8892.
The \l/2 correction factor is 0.0015.
;
_exptl_crystal_colour 'clear colourless'
_exptl_crystal_colour_lustre clear
_exptl_crystal_colour_primary colourless
_exptl_crystal_density_diffrn 1.405
_exptl_crystal_description plate
_exptl_crystal_F_000 320
_exptl_crystal_size_max 0.241
_exptl_crystal_size_mid 0.222
_exptl_crystal_size_min 0.028
_refine_diff_density_max 0.217
_refine_diff_density_min -0.158
_refine_diff_density_rms 0.034
_refine_ls_abs_structure_details
;
 Refined as an inversion twin.
;
_refine_ls_abs_structure_Flack -0.1(2)
_refine_ls_extinction_method none
_refine_ls_goodness_of_fit_ref 1.046
_refine_ls_hydrogen_treatment mixed
_refine_ls_matrix_type full
_refine_ls_number_parameters 216
_refine_ls_number_reflns 2773
_refine_ls_number_restraints 1
_refine_ls_restrained_S_all 1.046
_refine_ls_R_factor_all 0.0314
_refine_ls_R_factor_gt 0.0284
_refine_ls_shift/su_max 0.000
_refine_ls_shift/su_mean 0.000
_refine_ls_structure_factor_coef Fsqd
_refine_ls_weighting_details
;
 w=1/[\s^2^(Fo^2^)+(0.0508P)^2^+0.0892P]
 where P=(Fo^2^+2Fc^2^)/3
;
_refine_ls_weighting_scheme calc
_refine_ls_wR_factor_gt 0.0768
_refine_ls_wR_factor_ref 0.0802
_reflns_Friedel_coverage 0.783
_reflns_Friedel_fraction_full 0.984
_reflns_Friedel_fraction_max 0.958
_reflns_number_gt 2568
_reflns_number_total 2773
_reflns_threshold_expression 'I > 2\s(I)'
_cod_data_source_file ja4103887_si_004.cif
_cod_data_source_block yu07
_cod_database_code 4121331
_diffrn_reflns_sigmai/neti 0.0140
_olex2_refinement_description
;
1. others
 Fixed Sof: O1(1) H1(1) O2(1) O3(1) H3(1) C1(1) C2(1) H2(1) C3(1) C4(1) H4(1)
 C5(1) H5(1) C6(1) H6(1) C7(1) H7(1) C8(1) H8(1) O1A(1) H1A(1) O2A(1) O3A(1)
 H3A(1) C1A(1) C2A(1) H2A(1) C3A(1) C4A(1) H4A(1) C5A(1) H5A(1) C6A(1) H6A(1)
 C7A(1) H7A(1) C8A(1) H8A(1)
2.a Ternary CH refined with riding coordinates:
 C2(H2), C2A(H2A)
2.b Aromatic/amide H refined with riding coordinates:
 C4(H4), C5(H5), C6(H6), C7(H7), C8(H8), C4A(H4A), C5A(H5A), C6A(H6A),
 C7A(H7A), C8A(H8A)
;
_shelx_estimated_absorpt_t_max 0.975
_shelx_estimated_absorpt_t_min 0.811
_shelx_space_group_comment
;
The symmetry employed for this shelxl refinement is uniquely defined
by the following loop, which should always be used as a source of
symmetry information in preference to the above space-group names.
They are only intended as comments.
;
_shelxl_version_number 2012-4

loop_
_space_group_symop_operation_xyz
'x, y, z'
'-x, y+1/2, -z'

loop_
_atom_site_label
_atom_site_type_symbol
_atom_site_fract_x
_atom_site_fract_y
_atom_site_fract_z
_atom_site_U_iso_or_equiv
_atom_site_adp_type
_atom_site_occupancy
_atom_site_site_symmetry_order
_atom_site_calc_flag
_atom_site_refinement_flags
O1 O 0.31054(18) 0.1725(2) 0.63749(9) 0.0224(3) Uani 1 1 d D
H1 H 0.336(3) 0.062(5) 0.6154(18) 0.032(7) Uiso 1 1 d D
O2 O 0.45699(15) 0.3382(2) 0.54732(8) 0.0204(3) Uani 1 1 d D
O3 O 0.40284(17) 0.7576(2) 0.60319(9) 0.0220(3) Uani 1 1 d D
H3 H 0.441(3) 0.718(6) 0.5569(18) 0.034(7) Uiso 1 1 d D
C1 C 0.3737(2) 0.3475(3) 0.60311(11) 0.0159(4) Uani 1 1 d D
C2 C 0.3279(2) 0.5739(3) 0.64057(13) 0.0174(4) Uani 1 1 d D
H2 H 0.2063 0.5927 0.6215 0.021 Uiso 1 1 calc RD
C3 C 0.3777(2) 0.5841(3) 0.74383(12) 0.0166(4) Uani 1 1 d D
C4 C 0.2760(2) 0.6874(4) 0.79308(12) 0.0221(4) Uani 1 1 d D
H4 H 0.1727 0.7463 0.7620 0.027 Uiso 1 1 calc RD
C5 C 0.3239(2) 0.7051(4) 0.88716(12) 0.0260(4) Uani 1 1 d D
H5 H 0.2538 0.7768 0.9203 0.031 Uiso 1 1 calc RD
C6 C 0.4738(3) 0.6184(3) 0.93307(13) 0.0236(4) Uani 1 1 d D
H6 H 0.5063 0.6294 0.9976 0.028 Uiso 1 1 calc RD
C7 C 0.5763(2) 0.5157(4) 0.88436(12) 0.0240(4) Uani 1 1 d D
H7 H 0.6793 0.4562 0.9156 0.029 Uiso 1 1 calc RD
C8 C 0.5289(2) 0.4998(4) 0.79039(13) 0.0224(4) Uani 1 1 d D
H8 H 0.6001 0.4307 0.7573 0.027 Uiso 1 1 calc RD
O1A O 0.18609(19) 0.1594(2) 0.36131(10) 0.0239(3) Uani 1 1 d D
H1A H 0.158(3) 0.049(6) 0.3824(17) 0.029(7) Uiso 1 1 d D
O2A O 0.04295(15) 0.3282(2) 0.45234(9) 0.0215(3) Uani 1 1 d D
O3A O 0.12212(18) 0.7436(2) 0.40823(9) 0.0245(3) Uani 1 1 d D
H3A H 0.065(3) 0.693(5) 0.4440(17) 0.026(6) Uiso 1 1 d D
C1A C 0.1287(2) 0.3348(3) 0.39754(11) 0.0170(4) Uani 1 1 d D
C2A C 0.1830(2) 0.5618(3) 0.36380(12) 0.0179(4) Uani 1 1 d D
H2A H 0.3055 0.5680 0.3809 0.021 Uiso 1 1 calc RD
C3A C 0.1291(2) 0.5832(3) 0.26061(13) 0.0173(4) Uani 1 1 d D
C4A C 0.2286(2) 0.4962(4) 0.20581(12) 0.0210(4) Uani 1 1 d D
H4A H 0.3305 0.4271 0.2331 0.025 Uiso 1 1 calc RD
C5A C 0.1793(2) 0.5103(4) 0.11155(12) 0.0249(4) Uani 1 1 d D
H5A H 0.2469 0.4492 0.0745 0.030 Uiso 1 1 calc RD
C6A C 0.0318(3) 0.6132(3) 0.07136(14) 0.0254(5) Uani 1 1 d D
H6A H -0.0015 0.6234 0.0068 0.030 Uiso 1 1 calc RD
C7A C -0.0669(2) 0.7012(4) 0.12536(13) 0.0261(4) Uani 1 1 d D
H7A H -0.1678 0.7723 0.0977 0.031 Uiso 1 1 calc RD
C8A C -0.0191(2) 0.6861(4) 0.21973(12) 0.0225(4) Uani 1 1 d D
H8A H -0.0877 0.7461 0.2565 0.027 Uiso 1 1 calc RD

loop_
_atom_site_aniso_label
_atom_site_aniso_U_11
_atom_site_aniso_U_22
_atom_site_aniso_U_33
_atom_site_aniso_U_23
_atom_site_aniso_U_13
_atom_site_aniso_U_12
O1 0.0324(7) 0.0108(7) 0.0272(7) -0.0007(6) 0.0136(6) 0.0003(6)
O2 0.0253(6) 0.0163(7) 0.0217(6) -0.0014(5) 0.0093(5) 0.0013(5)
O3 0.0357(7) 0.0118(7) 0.0224(6) 0.0020(5) 0.0146(5) 0.0018(6)
C1 0.0174(8) 0.0145(9) 0.0148(8) 0.0000(7) 0.0013(6) 0.0015(7)
C2 0.0204(9) 0.0120(9) 0.0208(9) 0.0025(6) 0.0070(7) 0.0016(7)
C3 0.0209(9) 0.0113(8) 0.0187(9) 0.0009(6) 0.0066(7) -0.0025(7)
C4 0.0231(8) 0.0201(9) 0.0233(9) -0.0010(8) 0.0057(7) 0.0038(8)
C5 0.0327(10) 0.0238(10) 0.0234(9) -0.0039(8) 0.0105(7) 0.0041(9)
C6 0.0359(11) 0.0172(9) 0.0171(9) -0.0003(7) 0.0050(8) -0.0025(8)
C7 0.0252(9) 0.0203(10) 0.0243(10) 0.0031(8) 0.0010(7) 0.0026(9)
C8 0.0243(9) 0.0189(9) 0.0251(9) 0.0015(8) 0.0081(7) 0.0045(8)
O1A 0.0357(8) 0.0106(7) 0.0292(8) 0.0010(6) 0.0152(6) -0.0021(6)
O2A 0.0255(6) 0.0163(7) 0.0246(7) 0.0019(5) 0.0096(5) -0.0019(6)
O3A 0.0405(8) 0.0126(7) 0.0254(7) -0.0025(6) 0.0182(6) -0.0031(6)
C1A 0.0179(8) 0.0157(9) 0.0158(8) -0.0007(7) 0.0004(6) -0.0018(7)
C2A 0.0215(9) 0.0116(9) 0.0217(10) -0.0023(7) 0.0074(7) -0.0025(7)
C3A 0.0212(9) 0.0109(8) 0.0205(9) -0.0002(7) 0.0063(7) -0.0035(7)
C4A 0.0212(8) 0.0179(9) 0.0245(9) -0.0001(8) 0.0061(7) 0.0017(8)
C5A 0.0327(10) 0.0214(10) 0.0231(10) -0.0021(9) 0.0117(7) -0.0007(9)
C6A 0.0358(11) 0.0197(10) 0.0188(10) 0.0011(7) 0.0021(8) -0.0035(8)
C7A 0.0262(9) 0.0221(10) 0.0278(10) 0.0029(9) 0.0016(7) 0.0033(9)
C8A 0.0238(9) 0.0176(9) 0.0275(9) 0.0006(8) 0.0091(7) 0.0015(8)

loop_
_atom_type_symbol
_atom_type_description
_atom_type_scat_dispersion_real
_atom_type_scat_dispersion_imag
_atom_type_scat_source
C C 0.0181 0.0091 'International Tables Vol C Tables 4.2.6.8 and 6.1.1.4'
H H 0.0000 0.0000 'International Tables Vol C Tables 4.2.6.8 and 6.1.1.4'
O O 0.0492 0.0322 'International Tables Vol C Tables 4.2.6.8 and 6.1.1.4'

loop_
_geom_angle_atom_site_label_1
_geom_angle_atom_site_label_2
_geom_angle_atom_site_label_3
_geom_angle
C1 O1 H1 108(2)
C2 O3 H3 113(2)
O1 C1 C2 112.12(15)
O2 C1 O1 125.92(18)
O2 C1 C2 121.95(17)
O3 C2 C1 109.98(15)
O3 C2 H2 108.4
O3 C2 C3 109.36(15)
C1 C2 H2 108.4
C3 C2 C1 112.29(15)
C3 C2 H2 108.4
C4 C3 C2 120.28(16)
C4 C3 C8 119.00(17)
C8 C3 C2 120.66(17)
C3 C4 H4 119.8
C5 C4 C3 120.47(17)
C5 C4 H4 119.8
C4 C5 H5 119.9
C4 C5 C6 120.14(18)
C6 C5 H5 119.9
C5 C6 H6 120.1
C5 C6 C7 119.72(17)
C7 C6 H6 120.1
C6 C7 H7 120.0
C8 C7 C6 120.06(17)
C8 C7 H7 120.0
C3 C8 H8 119.7
C7 C8 C3 120.61(18)
C7 C8 H8 119.7
C1A O1A H1A 108(2)
C2A O3A H3A 111(2)
O1A C1A C2A 112.41(15)
O2A C1A O1A 126.20(18)
O2A C1A C2A 121.39(17)
O3A C2A C1A 109.39(15)
O3A C2A H2A 108.1
O3A C2A C3A 111.44(15)
C1A C2A H2A 108.1
C3A C2A C1A 111.61(14)
C3A C2A H2A 108.1
C4A C3A C2A 119.61(16)
C8A C3A C2A 121.07(17)
C8A C3A C4A 119.32(17)
C3A C4A H4A 119.9
C5A C4A C3A 120.21(17)
C5A C4A H4A 119.9
C4A C5A H5A 119.9
C6A C5A C4A 120.15(18)
C6A C5A H5A 119.9
C5A C6A H6A 120.0
C7A C6A C5A 119.91(18)
C7A C6A H6A 120.0
C6A C7A H7A 119.8
C6A C7A C8A 120.33(18)
C8A C7A H7A 119.8
C3A C8A H8A 120.0
C7A C8A C3A 120.09(18)
C7A C8A H8A 120.0

loop_
_geom_bond_atom_site_label_1
_geom_bond_atom_site_label_2
_geom_bond_distance
O1 H1 0.78(3)
O1 C1 1.312(2)
O2 C1 1.208(2)
O3 H3 0.86(3)
O3 C2 1.424(2)
C1 C2 1.524(3)
C2 H2 1.0000
C2 C3 1.516(3)
C3 C4 1.389(3)
C3 C8 1.391(3)
C4 H4 0.9500
C4 C5 1.385(3)
C5 H5 0.9500
C5 C6 1.386(3)
C6 H6 0.9500
C6 C7 1.386(3)
C7 H7 0.9500
C7 C8 1.383(3)
C8 H8 0.9500
O1A H1A 0.78(3)
O1A C1A 1.305(2)
O2A C1A 1.211(2)
O3A H3A 0.85(3)
O3A C2A 1.413(2)
C1A C2A 1.529(3)
C2A H2A 1.0000
C2A C3A 1.521(3)
C3A C4A 1.395(3)
C3A C8A 1.392(3)
C4A H4A 0.9500
C4A C5A 1.387(3)
C5A H5A 0.9500
C5A C6A 1.385(3)
C6A H6A 0.9500
C6A C7A 1.383(3)
C7A H7A 0.9500
C7A C8A 1.388(3)
C8A H8A 0.9500

loop_
_geom_hbond_atom_site_label_D
_geom_hbond_atom_site_label_H
_geom_hbond_atom_site_label_A
_geom_hbond_distance_DH
_geom_hbond_distance_HA
_geom_hbond_distance_DA
_geom_hbond_angle_DHA
_geom_hbond_site_symmetry_A
O1 H1 O3 0.78(3) 1.89(3) 2.637(2) 160(3) 1_545
O3 H3 O2 0.86(3) 2.07(3) 2.8169(19) 144(3) 2_656
O1A H1A O3A 0.78(3) 1.87(3) 2.626(2) 163(3) 1_545
O3A H3A O2A 0.85(3) 2.12(3) 2.8059(19) 137(3) 2_556

loop_
_geom_torsion_atom_site_label_1
_geom_torsion_atom_site_label_2
_geom_torsion_atom_site_label_3
_geom_torsion_atom_site_label_4
_geom_torsion
O1 C1 C2 O3 178.43(14)
O1 C1 C2 C3 56.41(19)
O2 C1 C2 O3 -2.5(2)
O2 C1 C2 C3 -124.52(18)
O3 C2 C3 C4 96.6(2)
O3 C2 C3 C8 -80.5(2)
C1 C2 C3 C4 -141.07(18)
C1 C2 C3 C8 41.9(2)
C2 C3 C4 C5 -177.43(17)
C2 C3 C8 C7 177.94(18)
C3 C4 C5 C6 -0.4(3)
C4 C3 C8 C7 0.8(3)
C4 C5 C6 C7 0.6(3)
C5 C6 C7 C8 0.0(3)
C6 C7 C8 C3 -0.7(3)
C8 C3 C4 C5 -0.3(3)
O1A C1A C2A O3A -177.75(15)
O1A C1A C2A C3A 58.45(19)
O2A C1A C2A O3A 1.8(2)
O2A C1A C2A C3A -122.03(18)
O3A C2A C3A C4A 150.27(17)
O3A C2A C3A C8A -30.4(2)
C1A C2A C3A C4A -87.1(2)
C1A C2A C3A C8A 92.2(2)
C2A C3A C4A C5A 178.67(17)
C2A C3A C8A C7A -179.21(17)
C3A C4A C5A C6A 0.8(3)
C4A C3A C8A C7A 0.1(3)
C4A C5A C6A C7A -0.3(3)
C5A C6A C7A C8A -0.2(3)
C6A C7A C8A C3A 0.3(3)
C8A C3A C4A C5A -0.7(3)
